data_7239122
loop_
_publ_author_name
'Paul, Sanjay'
'Ghosh, Sirshendu'
'Bhattacharyya, Pranabes'
'Das, Asish R.'

_publ_section_title
;
 Synthesis of a SO3H-bearing carbonaceous solid catalyst, PEG--SAC:
 application for the easy access to a diversified library of pyran
 derivatives
;
_journal_issue 34
_journal_name_full 'RSC Advances'
_journal_page_first 14254
_journal_paper_doi 10.1039/c3ra42352b
_journal_volume 3
_journal_year 2013
_chemical_formula_moiety 'C20 H14 N2 O4'
_chemical_formula_sum 'C20 H14 N2 O4'
_chemical_formula_weight 346.33
_space_group_IT_number 14
_space_group_name_Hall '-P 2ybc'
_space_group_name_H-M_alt 'P 1 21/c 1'
_symmetry_cell_setting monoclinic
_symmetry_space_group_name_H-M 'P 1 21/c 1'
_atom_sites_solution_hydrogens geom
_atom_sites_solution_primary direct
_atom_sites_solution_secondary difmap
_audit_creation_method SHELXL-97
_cell_angle_alpha 90.00
_cell_angle_beta 111.549(14)
_cell_angle_gamma 90.00
_cell_formula_units_Z 4
_cell_length_a 10.752(4)
_cell_length_b 11.307(4)
_cell_length_c 14.521(5)
_cell_measurement_temperature 296(2)
_cell_volume 1642.0(10)
_computing_structure_refinement 'SHELXL-97 (Sheldrick, 2008)'
_computing_structure_solution 'SHELXS-97 (Sheldrick, 2008)'
_diffrn_ambient_temperature 296(2)
_diffrn_measured_fraction_theta_full 0.999
_diffrn_measured_fraction_theta_max 0.999
_diffrn_radiation_monochromator graphite
_diffrn_radiation_source 'fine-focus sealed tube'
_diffrn_radiation_type MoK\a
_diffrn_radiation_wavelength 0.71073
_diffrn_reflns_av_R_equivalents 0.0601
_diffrn_reflns_av_sigmaI/netI 0.0473
_diffrn_reflns_limit_h_max 12
_diffrn_reflns_limit_h_min -12
_diffrn_reflns_limit_k_max 13
_diffrn_reflns_limit_k_min -13
_diffrn_reflns_limit_l_max 17
_diffrn_reflns_limit_l_min -16
_diffrn_reflns_number 15903
_diffrn_reflns_theta_full 23.60
_diffrn_reflns_theta_max 23.60
_diffrn_reflns_theta_min 2.04
_exptl_absorpt_coefficient_mu 0.099
_exptl_crystal_density_diffrn 1.401
_exptl_crystal_density_method 'not measured'
_exptl_crystal_F_000 720
_refine_diff_density_max 0.133
_refine_diff_density_min -0.136
_refine_diff_density_rms 0.034
_refine_ls_extinction_method none
_refine_ls_goodness_of_fit_ref 0.848
_refine_ls_hydrogen_treatment mixed
_refine_ls_matrix_type full
_refine_ls_number_parameters 242
_refine_ls_number_reflns 2279
_refine_ls_number_restraints 3
_refine_ls_restrained_S_all 0.848
_refine_ls_R_factor_all 0.0649
_refine_ls_R_factor_gt 0.0434
_refine_ls_shift/su_max 0.023
_refine_ls_shift/su_mean 0.004
_refine_ls_structure_factor_coef Fsqd
_refine_ls_weighting_details 'calc w=1/[\s^2^(Fo^2^)+(0.1030P)^2^+0.0000P] where P=(Fo^2^+2Fc^2^)/3'
_refine_ls_weighting_scheme calc
_refine_ls_wR_factor_gt 0.1189
_refine_ls_wR_factor_ref 0.1346
_reflns_number_gt 1630
_reflns_number_total 2279
_reflns_threshold_expression >2sigma(I)
_cod_data_source_file c3ra42352b.txt
_cod_data_source_block ardsp3_0m
_cod_depositor_comments
;
The following automatic conversions were performed:

data item '_symmetry_cell_setting' value 'Monoclinic' was changed to
'monoclinic' in accordance with the
/home/saulius/struct/COD-crude-data/automatic-downloads/DataCite-retrospective/RSC/depositions/lib/dictionaries/cif_core.dic
dictionary named 'cif_core.dic' version 2.4.2 last updated on
2011-04-26.

Automatic conversion script
Id: cif_fix_values 6909 2019-04-08 15:41:33Z antanas 
;
_cod_original_cell_volume 1641.9(10)
_cod_original_sg_symbol_H-M P12(1)/c1
_cod_database_code 7239122

loop_
_symmetry_equiv_pos_as_xyz
'x, y, z'
'-x, y+1/2, -z+1/2'
'-x, -y, -z'
'x, -y-1/2, z-1/2'

loop_
_atom_site_label
_atom_site_type_symbol
_atom_site_fract_x
_atom_site_fract_y
_atom_site_fract_z
_atom_site_U_iso_or_equiv
_atom_site_adp_type
_atom_site_occupancy
_atom_site_symmetry_multiplicity
_atom_site_calc_flag
_atom_site_refinement_flags
O1 O 0.56080(19) 0.47525(15) 0.17326(14) 0.0663(5) Uani 1 1 d .
O2 O 0.26031(15) 1.16513(12) 0.05155(11) 0.0501(4) Uani 1 1 d .
O3 O 0.18314(16) 1.20877(12) 0.16833(12) 0.0545(4) Uani 1 1 d .
O4 O 0.11450(15) 0.98574(12) 0.18718(11) 0.0472(4) Uani 1 1 d .
N1 N 0.0110(2) 0.86924(17) 0.25937(16) 0.0564(5) Uani 1 1 d D
H@1 H -0.033(3) 0.8099(17) 0.267(2) 0.085 Uiso 1 1 d D
H@2 H 0.012(3) 0.9332(15) 0.291(2) 0.085 Uiso 1 1 d D
N2 N -0.0560(3) 0.59594(18) 0.12461(17) 0.0682(6) Uani 1 1 d .
C1 C 0.5548(3) 0.3671(2) 0.1222(2) 0.0745(8) Uani 1 1 d .
H1A H 0.4899 0.3160 0.1327 0.112 Uiso 1 1 calc R
H1B H 0.6409 0.3296 0.1468 0.112 Uiso 1 1 calc R
H1C H 0.5294 0.3825 0.0527 0.112 Uiso 1 1 calc R
C2 C 0.4534(2) 0.55039(18) 0.13790(17) 0.0452(5) Uani 1 1 d .
C3 C 0.4768(2) 0.66549(19) 0.17240(16) 0.0460(5) Uani 1 1 d .
H3 H 0.5616 0.6875 0.2154 0.055 Uiso 1 1 calc R
C4 C 0.37530(19) 0.74740(17) 0.14326(15) 0.0406(5) Uani 1 1 d .
H4 H 0.3918 0.8242 0.1676 0.049 Uiso 1 1 calc R
C5 C 0.24829(19) 0.71685(16) 0.07786(14) 0.0362(4) Uani 1 1 d .
C6 C 0.1315(2) 0.80396(16) 0.04881(15) 0.0368(5) Uani 1 1 d .
H6 H 0.0696 0.7836 -0.0179 0.044 Uiso 1 1 calc R
C7 C 0.17399(19) 0.93097(15) 0.04782(14) 0.0357(4) Uani 1 1 d .
C8 C 0.2284(2) 0.97138(16) -0.02420(14) 0.0386(5) Uani 1 1 d .
C9 C 0.2718(2) 1.08805(17) -0.01915(16) 0.0453(5) Uani 1 1 d .
C10 C 0.3257(3) 1.1338(2) -0.0844(2) 0.0628(7) Uani 1 1 d .
H10 H 0.3552 1.2117 -0.0789 0.075 Uiso 1 1 calc R
C11 C 0.3347(3) 1.0614(2) -0.1577(2) 0.0664(7) Uani 1 1 d .
H11 H 0.3709 1.0910 -0.2021 0.080 Uiso 1 1 calc R
C12 C 0.2003(2) 1.13374(17) 0.11541(16) 0.0409(5) Uani 1 1 d .
C13 C 0.1632(2) 1.00982(16) 0.11395(15) 0.0372(5) Uani 1 1 d .
C14 C 0.0580(2) 0.87761(17) 0.18639(15) 0.0416(5) Uani 1 1 d .
C15 C 0.0565(2) 0.79338(16) 0.11928(16) 0.0409(5) Uani 1 1 d .
C16 C -0.0054(2) 0.68490(18) 0.12313(16) 0.0463(5) Uani 1 1 d .
C17 C 0.2913(3) 0.9459(2) -0.16658(19) 0.0583(6) Uani 1 1 d .
H17 H 0.2970 0.8986 -0.2173 0.070 Uiso 1 1 calc R
C18 C 0.2392(2) 0.90029(19) -0.10005(16) 0.0469(5) Uani 1 1 d .
H18 H 0.2111 0.8219 -0.1056 0.056 Uiso 1 1 calc R
C19 C 0.2274(2) 0.60217(18) 0.04331(17) 0.0472(5) Uani 1 1 d .
H19 H 0.1433 0.5807 -0.0011 0.057 Uiso 1 1 calc R
C20 C 0.3278(2) 0.51826(18) 0.07270(17) 0.0516(6) Uani 1 1 d .
H20 H 0.3111 0.4412 0.0490 0.062 Uiso 1 1 calc R

loop_
_atom_site_aniso_label
_atom_site_aniso_U_11
_atom_site_aniso_U_22
_atom_site_aniso_U_33
_atom_site_aniso_U_23
_atom_site_aniso_U_13
_atom_site_aniso_U_12
O1 0.0613(10) 0.0522(10) 0.0805(12) 0.0068(8) 0.0202(9) 0.0229(8)
O2 0.0618(10) 0.0352(7) 0.0579(9) -0.0076(7) 0.0275(8) -0.0104(7)
O3 0.0635(10) 0.0380(8) 0.0650(10) -0.0152(7) 0.0272(9) -0.0032(7)
O4 0.0563(10) 0.0391(8) 0.0550(10) -0.0126(6) 0.0308(9) -0.0087(6)
N1 0.0715(13) 0.0492(11) 0.0641(13) -0.0102(9) 0.0435(12) -0.0102(10)
N2 0.0993(17) 0.0476(11) 0.0677(14) -0.0049(10) 0.0425(14) -0.0218(12)
C1 0.093(2) 0.0606(15) 0.0766(18) 0.0089(13) 0.0395(17) 0.0342(15)
C2 0.0501(12) 0.0400(11) 0.0485(12) 0.0096(9) 0.0217(11) 0.0109(10)
C3 0.0401(11) 0.0440(11) 0.0496(12) 0.0038(9) 0.0114(10) -0.0009(9)
C4 0.0428(11) 0.0333(9) 0.0442(12) -0.0005(8) 0.0142(10) -0.0020(9)
C5 0.0394(10) 0.0339(9) 0.0366(10) -0.0014(8) 0.0155(9) -0.0013(8)
C6 0.0387(10) 0.0318(9) 0.0393(10) -0.0024(8) 0.0136(9) 0.0005(8)
C7 0.0334(9) 0.0301(9) 0.0405(11) 0.0003(8) 0.0098(9) 0.0030(8)
C8 0.0383(10) 0.0353(10) 0.0412(12) 0.0016(8) 0.0132(10) 0.0019(8)
C9 0.0492(12) 0.0387(10) 0.0490(13) -0.0031(9) 0.0192(11) -0.0020(9)
C10 0.0803(17) 0.0463(12) 0.0727(17) -0.0016(11) 0.0410(15) -0.0177(12)
C11 0.0848(19) 0.0638(16) 0.0680(17) 0.0004(12) 0.0485(16) -0.0103(14)
C12 0.0383(10) 0.0355(10) 0.0458(11) -0.0032(9) 0.0118(9) 0.0002(8)
C13 0.0365(10) 0.0347(10) 0.0400(11) -0.0014(8) 0.0135(9) 0.0007(8)
C14 0.0408(11) 0.0380(10) 0.0468(12) -0.0019(9) 0.0172(10) -0.0013(9)
C15 0.0392(11) 0.0348(10) 0.0500(12) -0.0026(8) 0.0179(10) -0.0010(8)
C16 0.0555(13) 0.0391(11) 0.0491(12) -0.0028(9) 0.0247(11) -0.0021(9)
C17 0.0729(16) 0.0543(13) 0.0603(15) -0.0036(11) 0.0393(14) 0.0000(12)
C18 0.0551(13) 0.0390(10) 0.0514(13) -0.0022(9) 0.0252(12) 0.0023(9)
C19 0.0461(11) 0.0379(10) 0.0519(13) -0.0090(9) 0.0114(11) -0.0008(9)
C20 0.0607(15) 0.0327(10) 0.0606(15) -0.0055(9) 0.0214(13) 0.0044(10)

loop_
_atom_type_symbol
_atom_type_description
_atom_type_scat_dispersion_real
_atom_type_scat_dispersion_imag
_atom_type_scat_source
C C 0.0033 0.0016 'International Tables Vol C Tables 4.2.6.8 and 6.1.1.4'
H H 0.0000 0.0000 'International Tables Vol C Tables 4.2.6.8 and 6.1.1.4'
N N 0.0061 0.0033 'International Tables Vol C Tables 4.2.6.8 and 6.1.1.4'
O O 0.0106 0.0060 'International Tables Vol C Tables 4.2.6.8 and 6.1.1.4'

loop_
_geom_angle_atom_site_label_1
_geom_angle_atom_site_label_2
_geom_angle_atom_site_label_3
_geom_angle
C2 O1 C1 117.9(2)
C12 O2 C9 122.38(15)
C14 O4 C13 117.79(15)
C14 N1 H@1 124(2)
C14 N1 H@2 115(2)
H@1 N1 H@2 120(3)
O1 C1 H1A 109.5
O1 C1 H1B 109.5
H1A C1 H1B 109.5
O1 C1 H1C 109.5
H1A C1 H1C 109.5
H1B C1 H1C 109.5
C20 C2 O1 124.7(2)
C20 C2 C3 119.82(19)
O1 C2 C3 115.5(2)
C4 C3 C2 120.2(2)
C4 C3 H3 119.9
C2 C3 H3 119.9
C3 C4 C5 120.83(19)
C3 C4 H4 119.6
C5 C4 H4 119.6
C19 C5 C4 118.03(18)
C19 C5 C6 119.89(18)
C4 C5 C6 121.99(16)
C7 C6 C15 108.57(15)
C7 C6 C5 113.25(16)
C15 C6 C5 110.38(15)
C7 C6 H6 108.2
C15 C6 H6 108.2
C5 C6 H6 108.2
C13 C7 C8 118.04(17)
C13 C7 C6 121.18(16)
C8 C7 C6 120.79(16)
C9 C8 C18 117.50(18)
C9 C8 C7 118.54(17)
C18 C8 C7 123.96(17)
C10 C9 O2 116.55(18)
C10 C9 C8 122.42(19)
O2 C9 C8 121.03(17)
C11 C10 C9 118.4(2)
C11 C10 H10 120.8
C9 C10 H10 120.8
C10 C11 C17 121.3(2)
C10 C11 H11 119.3
C17 C11 H11 119.3
O3 C12 O2 118.34(18)
O3 C12 C13 125.64(18)
O2 C12 C13 116.01(16)
C7 C13 O4 125.31(17)
C7 C13 C12 123.59(17)
O4 C13 C12 111.09(15)
N1 C14 C15 127.69(19)
N1 C14 O4 110.76(17)
C15 C14 O4 121.54(17)
C14 C15 C16 117.67(17)
C14 C15 C6 123.85(17)
C16 C15 C6 118.06(16)
N2 C16 C15 178.8(2)
C11 C17 C18 119.9(2)
C11 C17 H17 120.0
C18 C17 H17 120.0
C17 C18 C8 120.4(2)
C17 C18 H18 119.8
C8 C18 H18 119.8
C5 C19 C20 122.0(2)
C5 C19 H19 119.0
C20 C19 H19 119.0
C2 C20 C19 119.11(19)
C2 C20 H20 120.4
C19 C20 H20 120.4

loop_
_geom_bond_atom_site_label_1
_geom_bond_atom_site_label_2
_geom_bond_distance
O1 C2 1.373(3)
O1 C1 1.419(3)
O2 C12 1.357(3)
O2 C9 1.386(2)
O3 C12 1.203(2)
O4 C14 1.363(3)
O4 C13 1.374(2)
N1 C14 1.335(3)
N1 H@1 0.853(10)
N1 H@2 0.852(10)
N2 C16 1.147(3)
C1 H1A 0.9600
C1 H1B 0.9600
C1 H1C 0.9600
C2 C20 1.383(3)
C2 C3 1.384(3)
C3 C4 1.374(3)
C3 H3 0.9300
C4 C5 1.390(3)
C4 H4 0.9300
C5 C19 1.379(3)
C5 C6 1.529(3)
C6 C7 1.509(3)
C6 C15 1.523(3)
C6 H6 0.9800
C7 C13 1.346(3)
C7 C8 1.447(3)
C8 C9 1.392(3)
C8 C18 1.402(3)
C9 C10 1.380(3)
C10 C11 1.373(3)
C10 H10 0.9300
C11 C17 1.378(4)
C11 H11 0.9300
C12 C13 1.455(3)
C14 C15 1.358(3)
C15 C16 1.406(3)
C17 C18 1.382(3)
C17 H17 0.9300
C18 H18 0.9300
C19 C20 1.381(3)
C19 H19 0.9300
C20 H20 0.9300
